data_7055726
loop_
_publ_author_name
'Bortoluzzi, Marco'
'Marchetti, Fabio'
'Pampaloni, Guido'
'Zacchini, Stefano'

_publ_section_title
;
 The chemistry of high valent tungsten chlorides with N-substituted ureas,
 including urea self-protonation reactions triggered by WCl6
;
_journal_issue 10
_journal_name_full 'New J. Chem.'
_journal_page_first 8271
_journal_paper_doi 10.1039/C6NJ01822J
_journal_volume 40
_journal_year 2016
_chemical_formula_sum 'C9 H21 Cl4 N2 O2 W'
_chemical_formula_weight 514.93
_chemical_name_systematic
; 
 ? 
;
_space_group_IT_number 14
_symmetry_cell_setting monoclinic
_symmetry_space_group_name_Hall '-P 2yn'
_symmetry_space_group_name_H-M 'P 1 21/n 1'
_atom_sites_solution_hydrogens geom
_atom_sites_solution_primary direct
_atom_sites_solution_secondary difmap
_audit_creation_method SHELXL-97
_audit_update_record
;
2016-05-09 deposited with the CCDC.
2016-08-10 downloaded from the CCDC.
;
_cell_angle_alpha 90.00
_cell_angle_beta 91.9790(10)
_cell_angle_gamma 90.00
_cell_formula_units_Z 4
_cell_length_a 9.7817(6)
_cell_length_b 12.5746(7)
_cell_length_c 13.7251(8)
_cell_measurement_reflns_used 7565
_cell_measurement_temperature 100(2)
_cell_measurement_theta_max 28.7185
_cell_measurement_theta_min 2.197
_cell_volume 1687.19(17)
_computing_cell_refinement 'APEX2 (Bruker AXS, 2006)'
_computing_data_collection 'APEX2 (Bruker AXS, 2006)'
_computing_data_reduction 'SAINT (Bruker AXS, 2004)'
_computing_molecular_graphics 'ORTEPII (Johnson, 1996)'
_computing_publication_material 'XCIF (Bruker AXS, 2001)'
_computing_structure_refinement 'SHELXL-97 (Sheldrick, 1997)'
_computing_structure_solution 'SHELXS-97 (Sheldrick, 1990)'
_diffrn_ambient_temperature 100(2)
_diffrn_measured_fraction_theta_full 0.990
_diffrn_measured_fraction_theta_max 0.990
_diffrn_measurement_device_type 'CCD area detector'
_diffrn_measurement_method 'phi and omega scans'
_diffrn_radiation_monochromator graphite
_diffrn_radiation_source 'fine-focus sealed tube'
_diffrn_radiation_type MoK\a
_diffrn_radiation_wavelength 0.71073
_diffrn_reflns_av_R_equivalents 0.0373
_diffrn_reflns_av_sigmaI/netI 0.0301
_diffrn_reflns_limit_h_max 12
_diffrn_reflns_limit_h_min -12
_diffrn_reflns_limit_k_max 16
_diffrn_reflns_limit_k_min -16
_diffrn_reflns_limit_l_max 17
_diffrn_reflns_limit_l_min -17
_diffrn_reflns_number 19303
_diffrn_reflns_theta_full 28.00
_diffrn_reflns_theta_max 28.00
_diffrn_reflns_theta_min 2.20
_exptl_absorpt_coefficient_mu 7.476
_exptl_absorpt_correction_T_max 0.4674
_exptl_absorpt_correction_T_min 0.2901
_exptl_absorpt_correction_type empirical
_exptl_absorpt_process_details
; 
 Data were corrected for Lorentz polarization and absorption
 effects (empirical absorption correction SADABS).
 R(int) =  0.1341 (selected reflections only, before parameter refinement)
 R(int) =  0.0483 (selected reflections only, after parameter refinement)
;
_exptl_crystal_colour bright-green
_exptl_crystal_density_diffrn 2.027
_exptl_crystal_density_method 'not measured'
_exptl_crystal_description plate
_exptl_crystal_F_000 988
_exptl_crystal_size_max 0.22
_exptl_crystal_size_mid 0.19
_exptl_crystal_size_min 0.12
_refine_diff_density_max 0.922
_refine_diff_density_min -0.519
_refine_diff_density_rms 0.115
_refine_ls_extinction_method none
_refine_ls_goodness_of_fit_ref 1.038
_refine_ls_hydrogen_treatment constr
_refine_ls_matrix_type full
_refine_ls_number_parameters 163
_refine_ls_number_reflns 4024
_refine_ls_number_restraints 1
_refine_ls_restrained_S_all 1.092
_refine_ls_R_factor_all 0.0262
_refine_ls_R_factor_gt 0.0203
_refine_ls_shift/su_max 0.001
_refine_ls_shift/su_mean 0.000
_refine_ls_structure_factor_coef Fsqd
_refine_ls_weighting_details 'calc w=1/[\s^2^(Fo^2^)+(0.0162P)^2^+0.4640P] where P=(Fo^2^+2Fc^2^)/3'
_refine_ls_weighting_scheme calc
_refine_ls_wR_factor_gt 0.0413
_refine_ls_wR_factor_ref 0.0433
_reflns_number_gt 3525
_reflns_number_total 4024
_reflns_threshold_expression >2sigma(I)
_cod_data_source_file c6nj01822j2.cif
_cod_data_source_block 4
_cod_depositor_comments
;
The following automatic conversions were performed:

'_symmetry_cell_setting' value 'Monoclinic' changed to 'monoclinic'
according to
/usr/data/users/saulius/crontab/automatic-downloads/rss-feeds/RSC/lib/dictionaries/cif_core.dic
dictionary named 'cif_core.dic' version 2.4.2 from 2011-04-26.

Automatic conversion script
Id: cif_fix_values 4268 2015-11-12 08:31:59Z antanas 

 Adding full bibliography for 7055722--7055727.cif.
;
_cod_original_sg_symbol_H-M P2(1)/n
_cod_database_code 7055726

loop_
_symmetry_equiv_pos_as_xyz
'x, y, z'
'-x+1/2, y+1/2, -z+1/2'
'-x, -y, -z'
'x-1/2, -y-1/2, z-1/2'

loop_
_atom_site_label
_atom_site_type_symbol
_atom_site_fract_x
_atom_site_fract_y
_atom_site_fract_z
_atom_site_U_iso_or_equiv
_atom_site_adp_type
_atom_site_occupancy
_atom_site_symmetry_multiplicity
_atom_site_calc_flag
_atom_site_refinement_flags
W1 W 1.081647(12) 0.186494(10) 0.189936(8) 0.01445(4) Uani 1 1 d .
Cl1 Cl 1.13960(8) 0.20259(6) 0.02388(5) 0.02129(17) Uani 1 1 d .
Cl2 Cl 0.98475(9) 0.01827(6) 0.15579(6) 0.02379(17) Uani 1 1 d .
Cl3 Cl 0.98518(8) 0.17998(6) 0.34924(5) 0.01903(16) Uani 1 1 d .
Cl4 Cl 1.09813(8) 0.37305(6) 0.20717(6) 0.02397(18) Uani 1 1 d .
O1 O 1.2396(2) 0.15014(19) 0.22888(16) 0.0233(5) Uani 1 1 d .
O2 O 0.8653(2) 0.23489(17) 0.13812(15) 0.0181(5) Uani 1 1 d .
N1 N 0.7423(3) 0.2535(2) -0.00677(18) 0.0171(6) Uani 1 1 d .
H1 H 0.6526 0.2707 -0.0252 0.021 Uiso 1 1 calc RD
N2 N 0.6357(2) 0.2499(2) 0.14863(17) 0.0149(5) Uani 1 1 d .
C1 C 0.7504(3) 0.2446(2) 0.1019(2) 0.0143(6) Uani 1 1 d .
C2 C 0.8334(3) 0.3430(3) -0.0401(2) 0.0231(7) Uani 1 1 d .
H2A H 0.9303 0.3226 -0.0280 0.028 Uiso 1 1 calc R
H2B H 0.8186 0.3533 -0.1112 0.028 Uiso 1 1 calc R
C3 C 0.8068(4) 0.4449(3) 0.0106(3) 0.0314(8) Uani 1 1 d .
H3A H 0.8681 0.4999 -0.0133 0.047 Uiso 1 1 calc R
H3B H 0.8232 0.4356 0.0809 0.047 Uiso 1 1 calc R
H3C H 0.7116 0.4663 -0.0023 0.047 Uiso 1 1 calc R
C4 C 0.7763(3) 0.1479(3) -0.0540(2) 0.0236(7) Uani 1 1 d .
H4A H 0.7786 0.1577 -0.1254 0.028 Uiso 1 1 calc R
H4B H 0.8686 0.1250 -0.0306 0.028 Uiso 1 1 calc R
C5 C 0.6750(4) 0.0620(3) -0.0319(3) 0.0302(8) Uani 1 1 d .
H5A H 0.7016 -0.0042 -0.0638 0.045 Uiso 1 1 calc R
H5B H 0.5837 0.0834 -0.0564 0.045 Uiso 1 1 calc R
H5C H 0.6735 0.0509 0.0387 0.045 Uiso 1 1 calc R
C6 C 0.4937(3) 0.2565(3) 0.1056(2) 0.0189(7) Uani 1 1 d .
H6A H 0.4319 0.2128 0.1447 0.023 Uiso 1 1 calc R
H6B H 0.4922 0.2273 0.0385 0.023 Uiso 1 1 calc RD
C7 C 0.4423(3) 0.3703(3) 0.1026(2) 0.0239(7) Uani 1 1 d .
H7A H 0.3495 0.3720 0.0733 0.036 Uiso 1 1 calc R
H7B H 0.5030 0.4137 0.0635 0.036 Uiso 1 1 calc R
H7C H 0.4412 0.3987 0.1690 0.036 Uiso 1 1 calc R
C8 C 0.6454(3) 0.2430(3) 0.2565(2) 0.0196(7) Uani 1 1 d .
H8A H 0.5720 0.2864 0.2844 0.024 Uiso 1 1 calc R
H8B H 0.7344 0.2723 0.2802 0.024 Uiso 1 1 calc R
C9 C 0.6325(4) 0.1293(3) 0.2909(2) 0.0257(8) Uani 1 1 d .
H9A H 0.6391 0.1272 0.3623 0.039 Uiso 1 1 calc R
H9B H 0.7061 0.0864 0.2643 0.039 Uiso 1 1 calc R
H9C H 0.5438 0.1005 0.2683 0.039 Uiso 1 1 calc R

loop_
_atom_site_aniso_label
_atom_site_aniso_U_11
_atom_site_aniso_U_22
_atom_site_aniso_U_33
_atom_site_aniso_U_23
_atom_site_aniso_U_13
_atom_site_aniso_U_12
W1 0.01216(7) 0.02155(7) 0.00951(7) 0.00067(5) -0.00170(4) 0.00062(5)
Cl1 0.0198(4) 0.0322(4) 0.0119(4) 0.0008(3) 0.0007(3) 0.0006(3)
Cl2 0.0303(4) 0.0204(4) 0.0206(4) -0.0016(3) 0.0000(3) -0.0007(3)
Cl3 0.0166(4) 0.0303(4) 0.0101(3) 0.0011(3) -0.0006(3) -0.0016(3)
Cl4 0.0286(4) 0.0231(4) 0.0202(4) -0.0005(3) 0.0003(3) -0.0043(3)
O1 0.0152(12) 0.0397(14) 0.0149(11) 0.0032(10) -0.0001(9) 0.0043(10)
O2 0.0131(11) 0.0253(12) 0.0157(11) 0.0006(9) -0.0029(9) 0.0023(9)
N1 0.0137(13) 0.0253(15) 0.0124(13) 0.0001(11) -0.0005(10) 0.0005(11)
N2 0.0128(13) 0.0213(14) 0.0105(13) 0.0013(10) -0.0020(10) 0.0022(11)
C1 0.0161(16) 0.0124(14) 0.0145(15) -0.0020(11) -0.0004(12) -0.0005(12)
C2 0.0170(17) 0.037(2) 0.0153(16) 0.0097(14) -0.0011(13) -0.0059(14)
C3 0.0255(19) 0.0249(19) 0.044(2) 0.0123(17) 0.0048(17) 0.0003(15)
C4 0.0199(17) 0.0327(18) 0.0179(17) -0.0110(14) -0.0040(13) 0.0062(15)
C5 0.034(2) 0.0266(19) 0.030(2) -0.0086(16) -0.0034(16) 0.0015(16)
C6 0.0140(16) 0.0259(17) 0.0166(16) 0.0001(13) -0.0011(12) 0.0005(13)
C7 0.0172(17) 0.0317(19) 0.0226(18) 0.0014(15) -0.0019(14) 0.0041(14)
C8 0.0216(17) 0.0277(18) 0.0098(15) -0.0005(13) 0.0018(12) 0.0028(14)
C9 0.0277(19) 0.0288(19) 0.0208(18) 0.0073(15) 0.0026(14) 0.0001(15)

loop_
_atom_type_symbol
_atom_type_description
_atom_type_scat_dispersion_real
_atom_type_scat_dispersion_imag
_atom_type_scat_source
C C 0.0033 0.0016 'International Tables Vol C Tables 4.2.6.8 and 6.1.1.4'
H H 0.0000 0.0000 'International Tables Vol C Tables 4.2.6.8 and 6.1.1.4'
N N 0.0061 0.0033 'International Tables Vol C Tables 4.2.6.8 and 6.1.1.4'
O O 0.0106 0.0060 'International Tables Vol C Tables 4.2.6.8 and 6.1.1.4'
Cl Cl 0.1484 0.1585 'International Tables Vol C Tables 4.2.6.8 and 6.1.1.4'
W W -0.8490 6.8722 'International Tables Vol C Tables 4.2.6.8 and 6.1.1.4'

loop_
_geom_angle_atom_site_label_1
_geom_angle_atom_site_label_2
_geom_angle_atom_site_label_3
_geom_angle
O1 W1 O2 179.37(9)
O1 W1 Cl2 100.25(8)
O2 W1 Cl2 79.40(6)
O1 W1 Cl4 100.33(9)
O2 W1 Cl4 80.01(6)
Cl2 W1 Cl4 159.39(3)
O1 W1 Cl1 94.65(7)
O2 W1 Cl1 85.87(6)
Cl2 W1 Cl1 89.62(3)
Cl4 W1 Cl1 89.64(3)
O1 W1 Cl3 94.97(7)
O2 W1 Cl3 84.51(6)
Cl2 W1 Cl3 89.00(3)
Cl4 W1 Cl3 88.31(3)
Cl1 W1 Cl3 170.38(3)
C1 O2 W1 169.0(2)
C1 N1 C2 110.2(2)
C1 N1 C4 110.8(2)
C2 N1 C4 112.4(2)
C1 N1 H1 107.8
C2 N1 H1 107.8
C4 N1 H1 107.8
C1 N2 C8 117.3(2)
C1 N2 C6 127.5(3)
C8 N2 C6 115.1(2)
O2 C1 N2 126.6(3)
O2 C1 N1 115.6(3)
N2 C1 N1 117.8(3)
C3 C2 N1 112.6(3)
C3 C2 H2A 109.1
N1 C2 H2A 109.1
C3 C2 H2B 109.1
N1 C2 H2B 109.1
H2A C2 H2B 107.8
C2 C3 H3A 109.5
C2 C3 H3B 109.5
H3A C3 H3B 109.5
C2 C3 H3C 109.5
H3A C3 H3C 109.5
H3B C3 H3C 109.5
C5 C4 N1 112.7(3)
C5 C4 H4A 109.0
N1 C4 H4A 109.0
C5 C4 H4B 109.0
N1 C4 H4B 109.0
H4A C4 H4B 107.8
C4 C5 H5A 109.5
C4 C5 H5B 109.5
H5A C5 H5B 109.5
C4 C5 H5C 109.5
H5A C5 H5C 109.5
H5B C5 H5C 109.5
N2 C6 C7 111.5(3)
N2 C6 H6A 109.3
C7 C6 H6A 109.3
N2 C6 H6B 109.3
C7 C6 H6B 109.3
H6A C6 H6B 108.0
C6 C7 H7A 109.5
C6 C7 H7B 109.5
H7A C7 H7B 109.5
C6 C7 H7C 109.5
H7A C7 H7C 109.5
H7B C7 H7C 109.5
N2 C8 C9 111.3(3)
N2 C8 H8A 109.4
C9 C8 H8A 109.4
N2 C8 H8B 109.4
C9 C8 H8B 109.4
H8A C8 H8B 108.0
C8 C9 H9A 109.5
C8 C9 H9B 109.5
H9A C9 H9B 109.5
C8 C9 H9C 109.5
H9A C9 H9C 109.5
H9B C9 H9C 109.5

loop_
_geom_bond_atom_site_label_1
_geom_bond_atom_site_label_2
_geom_bond_distance
W1 O1 1.681(2)
W1 O2 2.292(2)
W1 Cl2 2.3584(8)
W1 Cl4 2.3627(8)
W1 Cl1 2.3761(8)
W1 Cl3 2.4126(7)
O2 C1 1.219(3)
N1 C1 1.495(4)
N1 C2 1.515(4)
N1 C4 1.520(4)
N1 H1 0.9300
N2 C1 1.313(4)
N2 C8 1.483(4)
N2 C6 1.493(4)
C2 C3 1.485(5)
C2 H2A 0.9900
C2 H2B 0.9900
C3 H3A 0.9800
C3 H3B 0.9800
C3 H3C 0.9800
C4 C5 1.503(5)
C4 H4A 0.9900
C4 H4B 0.9900
C5 H5A 0.9800
C5 H5B 0.9800
C5 H5C 0.9800
C6 C7 1.516(4)
C6 H6A 0.9900
C6 H6B 0.9900
C7 H7A 0.9800
C7 H7B 0.9800
C7 H7C 0.9800
C8 C9 1.512(4)
C8 H8A 0.9900
C8 H8B 0.9900
C9 H9A 0.9800
C9 H9B 0.9800
C9 H9C 0.9800

loop_
_geom_hbond_atom_site_label_D
_geom_hbond_atom_site_label_H
_geom_hbond_atom_site_label_A
_geom_hbond_distance_DH
_geom_hbond_distance_HA
_geom_hbond_distance_DA
_geom_hbond_angle_DHA
_geom_hbond_site_symmetry_A
N1 H1 Cl3 0.93 2.42 3.254(3) 149.6 4_565

loop_
_geom_torsion_atom_site_label_1
_geom_torsion_atom_site_label_2
_geom_torsion_atom_site_label_3
_geom_torsion_atom_site_label_4
_geom_torsion
O1 W1 O2 C1 -82(10)
Cl2 W1 O2 C1 -26.1(11)
Cl4 W1 O2 C1 154.7(11)
Cl1 W1 O2 C1 64.3(11)
Cl3 W1 O2 C1 -116.1(11)
W1 O2 C1 N2 117.9(10)
W1 O2 C1 N1 -63.4(12)
C8 N2 C1 O2 -0.2(5)
C6 N2 C1 O2 -176.8(3)
C8 N2 C1 N1 -178.9(2)
C6 N2 C1 N1 4.6(4)
C2 N1 C1 O2 -54.3(3)
C4 N1 C1 O2 70.7(3)
C2 N1 C1 N2 124.5(3)
C4 N1 C1 N2 -110.5(3)
C1 N1 C2 C3 -52.2(3)
C4 N1 C2 C3 -176.2(3)
C1 N1 C4 C5 64.0(3)
C2 N1 C4 C5 -172.3(3)
C1 N2 C6 C7 -97.8(3)
C8 N2 C6 C7 85.7(3)
C1 N2 C8 C9 -91.4(3)
C6 N2 C8 C9 85.6(3)
